data_8105395
loop_
_publ_author_name
'Chen, Shi-Jun'
'Li, Shi-Hui'
'Zhao, Yan'

_publ_section_title
;
 Crystal structure of
 catena-poly[triaqua-(\m2-1,4-di(pyridin-4-yl)benzene-\k2
 N:N&#x2032;)-(3&#x2032;,5-dicarboxy-[1,1&#x2032;-biphenyl]-3,4&#x2032;-dicarboxylato-\kO)nickel(II)],
 C32H26N2O11Ni
;
_journal_issue 5
_journal_name_full 'Zeitschrift f\"ur Kristallographie - New Crystal Structures'
_journal_page_first 1119
_journal_page_last 1121
_journal_paper_doi 10.1515/ncrs-2020-0196
_journal_volume 235
_journal_year 2020
_chemical_formula_moiety 'C32 H26 N2 Ni O11'
_chemical_formula_sum 'C32 H26 N2 Ni O11'
_chemical_formula_weight 673.26
_space_group_crystal_system monoclinic
_space_group_IT_number 14
_space_group_name_Hall '-P 2ybc'
_space_group_name_H-M_alt 'P 1 21/c 1'
_atom_sites_solution_hydrogens geom
_atom_sites_solution_primary dual
_atom_sites_solution_secondary difmap
_cell_angle_alpha 90.00
_cell_angle_beta 94.207(6)
_cell_angle_gamma 90.00
_cell_formula_units_Z 4
_cell_length_a 7.6085(5)
_cell_length_b 23.5084(14)
_cell_length_c 15.8052(9)
_cell_measurement_reflns_used 3781
_cell_measurement_temperature 290.11(10)
_cell_measurement_theta_max 25.5490
_cell_measurement_theta_min 3.5200
_cell_volume 2819.4(3)
_computing_cell_refinement 'CrysAlisPro 1.171.38.41r (Rigaku OD, 2015)'
_computing_data_collection 'CrysAlisPro 1.171.38.41r (Rigaku OD, 2015)'
_computing_data_reduction 'CrysAlisPro 1.171.38.41r (Rigaku OD, 2015)'
_computing_molecular_graphics 'Olex2 (Dolomanov et al., 2009)'
_computing_publication_material 'Olex2 (Dolomanov et al., 2009)'
_computing_structure_refinement 'XL (Sheldrick, 2008)'
_computing_structure_solution 'ShelXT (Sheldrick, 2015)'
_diffrn_ambient_environment air
_diffrn_ambient_temperature 290.11(10)
_diffrn_detector 'CCD plate'
_diffrn_detector_area_resol_mean 8.0584
_diffrn_detector_type EosS2
_diffrn_measured_fraction_theta_full 0.981
_diffrn_measured_fraction_theta_max 0.981
_diffrn_measurement_details
;
List of Runs (angles in degrees, time in seconds):

  # Type    Start    End  Width  t~exp~   \w     \q     \k     \f   Frames
--------------------------------------------------------------------------
  1  \w    -20.00  26.00   1.00    8.00    --  -12.53 -99.00-180.00   46
  2  \w     35.00  86.00   1.00    8.00    --   13.55 178.00 -30.00   51
  3  \w    -54.00  30.00   1.00    8.00    --   13.55 -57.00   0.00   84
  4  \w     -3.00  81.00   1.00    8.00    --   13.55  57.00 -30.00   84
;
_diffrn_measurement_device 'four-circle diffractometer'
_diffrn_measurement_device_type 'SuperNova, Single source at offset, EosS2'
_diffrn_measurement_method '\w scans'
_diffrn_orient_matrix_type 'CrysAlisPro convention (1999,Acta A55,543-557)'
_diffrn_orient_matrix_UB_11 0.0162365000
_diffrn_orient_matrix_UB_12 0.0209211000
_diffrn_orient_matrix_UB_13 0.0319474000
_diffrn_orient_matrix_UB_21 0.0051885000
_diffrn_orient_matrix_UB_22 -0.0215859000
_diffrn_orient_matrix_UB_23 0.0314356000
_diffrn_orient_matrix_UB_31 0.0919203000
_diffrn_orient_matrix_UB_32 -0.0025041000
_diffrn_orient_matrix_UB_33 -0.0040678000
_diffrn_radiation_monochromator mirror
_diffrn_radiation_probe x-ray
_diffrn_radiation_type MoK\a
_diffrn_radiation_wavelength 0.71073
_diffrn_reflns_av_R_equivalents 0.0616
_diffrn_reflns_av_unetI/netI 0.0779
_diffrn_reflns_limit_h_max 9
_diffrn_reflns_limit_h_min -9
_diffrn_reflns_limit_k_max 27
_diffrn_reflns_limit_k_min -28
_diffrn_reflns_limit_l_max 18
_diffrn_reflns_limit_l_min -18
_diffrn_reflns_number 14931
_diffrn_reflns_theta_full 25.50
_diffrn_reflns_theta_max 25.50
_diffrn_reflns_theta_min 3.37
_diffrn_source 'micro-focus sealed X-ray tube'
_diffrn_source_type 'SuperNova (Mo) X-ray Source'
_exptl_absorpt_coefficient_mu 0.759
_exptl_absorpt_correction_T_max 1.00000
_exptl_absorpt_correction_T_min 0.65034
_exptl_absorpt_correction_type multi-scan
_exptl_absorpt_process_details
;
CrysAlisPro 1.171.38.41r (Rigaku Oxford Diffraction, 2015)
Empirical absorption correction using spherical harmonics,
 implemented in SCALE3 ABSPACK scaling algorithm.
;
_exptl_crystal_colour green
_exptl_crystal_density_diffrn 1.586
_exptl_crystal_density_method 'not measured'
_exptl_crystal_description block
_exptl_crystal_F_000 1392
_exptl_crystal_size_max 0.43
_exptl_crystal_size_mid 0.35
_exptl_crystal_size_min 0.24
_refine_diff_density_max 0.521
_refine_diff_density_min -0.454
_refine_diff_density_rms 0.073
_refine_ls_extinction_method none
_refine_ls_goodness_of_fit_ref 1.065
_refine_ls_hydrogen_treatment constr
_refine_ls_matrix_type full
_refine_ls_number_parameters 420
_refine_ls_number_reflns 5148
_refine_ls_number_restraints 0
_refine_ls_restrained_S_all 1.065
_refine_ls_R_factor_all 0.0803
_refine_ls_R_factor_gt 0.0571
_refine_ls_shift/su_max 0.001
_refine_ls_shift/su_mean 0.000
_refine_ls_structure_factor_coef Fsqd
_refine_ls_weighting_details 'calc w=1/[\s^2^(Fo^2^)+(0.0401P)^2^+1.8577P] where P=(Fo^2^+2Fc^2^)/3'
_refine_ls_weighting_scheme calc
_refine_ls_wR_factor_gt 0.1162
_refine_ls_wR_factor_ref 0.1285
_reflns_number_gt 3922
_reflns_number_total 5148
_reflns_threshold_expression >2sigma(I)
_cod_data_source_file suppl_ncrs-2020-0196_suppl.cif
_cod_data_source_block 511
_cod_database_code 8105395
_chemical_oxdiff_formula 'c h n o ni'
_reflns_odcompleteness_completeness 99.66
_reflns_odcompleteness_iscentric 1
_reflns_odcompleteness_theta 24.66
_olex2_refinement_description
;
1. Fixed Uiso
 At 1.2 times of:
  All C(H) groups
 At 1.5 times of:
  All O(H) groups, All O(H,H) groups
2.a Riding coordinates:
 O1(H1A,H1B), O2(H2A,H2B), O11(H11A,H11B)
2.b Aromatic/amide H refined with riding coordinates:
 C1(H1), C2(H2), C4(H4), C5(H5A), C7(H7), C8(H8A), C10(H10), C11(H11),
 C13(H13), C14(H14), C15(H15), C16(H16), C18(H18), C20(H20), C22(H22), C24(H24),
  C25(H25), C28(H28)
2.c Idealised tetrahedral OH refined as rotating group:
 O5(H5)
;
_olex2_submission_special_instructions 'No special instructions were received'
_oxdiff_exptl_absorpt_empirical_details
;
Empirical correction (ABSPACK) includes:
- Absorption correction using spherical harmonics
- Frame scaling
;
_oxdiff_exptl_absorpt_empirical_full_max 1.566
_oxdiff_exptl_absorpt_empirical_full_min 0.615

loop_
_space_group_symop_id
_space_group_symop_operation_xyz
1 'x, y, z'
2 '-x, y+1/2, -z+1/2'
3 '-x, -y, -z'
4 'x, -y-1/2, z-1/2'

loop_
_atom_site_label
_atom_site_type_symbol
_atom_site_fract_x
_atom_site_fract_y
_atom_site_fract_z
_atom_site_U_iso_or_equiv
_atom_site_adp_type
_atom_site_occupancy
_atom_site_calc_flag
_atom_site_disorder_assembly
_atom_site_disorder_group
_atom_site_refinement_flags_posn
Ni1 Ni 0.82166(6) 0.743933(18) 0.43306(3) 0.02666(17) Uani 1 d . . .
N1 N 0.8342(4) 0.67566(12) 0.51877(17) 0.0261(7) Uani 1 d . . .
N2 N 1.1080(4) 0.30843(12) 0.97874(19) 0.0306(7) Uani 1 d . . .
O1 O 1.0830(4) 0.72959(12) 0.40339(18) 0.0486(8) Uani 1 d . . .
H1A H 1.1327 0.7398 0.3629 0.073 Uiso 1 d . . R
H1B H 1.1612 0.7108 0.4426 0.073 Uiso 1 d . . R
O2 O 0.5560(3) 0.75826(11) 0.44906(18) 0.0440(7) Uani 1 d . . .
H2A H 0.4820 0.7895 0.4652 0.066 Uiso 1 d . . R
H2B H 0.4862 0.7263 0.4595 0.066 Uiso 1 d . . R
O3 O 0.6574(4) 0.73670(11) 0.23195(17) 0.0450(8) Uani 1 d . . .
O4 O 0.7385(4) 0.68465(10) 0.34556(16) 0.0374(7) Uani 1 d . . .
O5 O 0.3512(4) 0.63898(11) -0.01313(18) 0.0498(8) Uani 1 d . . .
H5 H 0.2919 0.6369 -0.0585 0.075 Uiso 1 calc . . GR
O6 O 0.2957(4) 0.54653(12) -0.01021(18) 0.0493(8) Uani 1 d . . .
O7 O 0.8218(4) 0.34525(12) 0.16437(17) 0.0456(8) Uani 1 d . . .
O8 O 0.7549(5) 0.28274(13) 0.2576(2) 0.0749(11) Uani 1 d . . .
H8 H 0.688(8) 0.278(3) 0.325(4) 0.11(2) Uiso 1 d . . .
O9 O 0.6674(4) 0.27825(13) 0.3991(2) 0.0635(9) Uani 1 d . . .
O10 O 0.6642(4) 0.33570(13) 0.5067(2) 0.0583(9) Uani 1 d . . .
O11 O 0.8097(3) 0.80557(10) 0.34008(15) 0.0350(6) Uani 1 d . . .
H11A H 0.9021 0.8205 0.3255 0.053 Uiso 1 d . . R
H11B H 0.7665 0.7892 0.2864 0.053 Uiso 1 d . . R
C1 C 0.7739(5) 0.67724(15) 0.5960(2) 0.0273(8) Uani 1 d . . .
H1 H 0.7236 0.7109 0.6133 0.033 Uiso 1 calc . . R
C2 C 0.7816(5) 0.63232(14) 0.6511(2) 0.0273(8) Uani 1 d . . .
H2 H 0.7359 0.6360 0.7038 0.033 Uiso 1 calc . . R
C3 C 0.8574(4) 0.58111(14) 0.6289(2) 0.0256(8) Uani 1 d . . .
C4 C 0.9152(5) 0.57915(15) 0.5474(2) 0.0351(10) Uani 1 d . . .
H4 H 0.9633 0.5457 0.5277 0.042 Uiso 1 calc . . R
C5 C 0.9017(5) 0.62614(15) 0.4958(2) 0.0328(9) Uani 1 d . . .
H5A H 0.9419 0.6233 0.4418 0.039 Uiso 1 calc . . R
C6 C 0.8807(4) 0.53286(14) 0.6886(2) 0.0258(8) Uani 1 d . . .
C7 C 0.9127(5) 0.54280(15) 0.7753(2) 0.0307(9) Uani 1 d . . .
H7 H 0.9076 0.5798 0.7956 0.037 Uiso 1 calc . . R
C8 C 0.9516(5) 0.49941(15) 0.8312(2) 0.0318(9) Uani 1 d . . .
H8A H 0.9736 0.5077 0.8886 0.038 Uiso 1 calc . . R
C9 C 0.9587(5) 0.44313(15) 0.8042(2) 0.0273(8) Uani 1 d . . .
C10 C 0.9195(5) 0.43294(15) 0.7182(2) 0.0334(9) Uani 1 d . . .
H10 H 0.9183 0.3957 0.6983 0.040 Uiso 1 calc . . R
C11 C 0.8823(5) 0.47668(15) 0.6616(2) 0.0345(9) Uani 1 d . . .
H11 H 0.8578 0.4684 0.6044 0.041 Uiso 1 calc . . R
C12 C 1.0082(5) 0.39656(14) 0.8643(2) 0.0255(8) Uani 1 d . . .
C13 C 1.1129(5) 0.40652(15) 0.9389(2) 0.0341(9) Uani 1 d . . .
H13 H 1.1518 0.4432 0.9521 0.041 Uiso 1 calc . . R
C14 C 1.1586(5) 0.36242(16) 0.9929(2) 0.0344(9) Uani 1 d . . .
H14 H 1.2287 0.3704 1.0421 0.041 Uiso 1 calc . . R
C15 C 1.0092(5) 0.29924(16) 0.9070(3) 0.0358(10) Uani 1 d . . .
H15 H 0.9732 0.2621 0.8949 0.043 Uiso 1 calc . . R
C16 C 0.9570(5) 0.34108(16) 0.8496(2) 0.0343(9) Uani 1 d . . .
H16 H 0.8869 0.3318 0.8009 0.041 Uiso 1 calc . . R
C17 C 0.5957(5) 0.63822(14) 0.2290(2) 0.0253(8) Uani 1 d . . .
C18 C 0.6210(5) 0.58638(15) 0.2704(2) 0.0295(9) Uani 1 d . . .
H18 H 0.6755 0.5858 0.3251 0.035 Uiso 1 calc . . R
C19 C 0.5670(4) 0.53538(14) 0.2324(2) 0.0256(8) Uani 1 d . . .
C20 C 0.4842(5) 0.53725(15) 0.1511(2) 0.0285(9) Uani 1 d . . .
H20 H 0.4488 0.5035 0.1242 0.034 Uiso 1 calc . . R
C21 C 0.4535(5) 0.58883(15) 0.1094(2) 0.0264(8) Uani 1 d . . .
C22 C 0.5099(5) 0.63900(15) 0.1486(2) 0.0283(9) Uani 1 d . . .
H22 H 0.4900 0.6735 0.1207 0.034 Uiso 1 calc . . R
C23 C 0.5979(5) 0.48148(15) 0.2792(2) 0.0284(8) Uani 1 d . . .
C24 C 0.5803(5) 0.47910(16) 0.3661(2) 0.0343(9) Uani 1 d . . .
H24 H 0.5485 0.5117 0.3947 0.041 Uiso 1 calc . . R
C25 C 0.6094(5) 0.42937(16) 0.4101(2) 0.0361(10) Uani 1 d . . .
H25 H 0.5963 0.4290 0.4682 0.043 Uiso 1 calc . . R
C26 C 0.6576(5) 0.37951(16) 0.3710(2) 0.0320(9) Uani 1 d . . .
C27 C 0.6847(5) 0.38116(15) 0.2836(2) 0.0293(9) Uani 1 d . . .
C28 C 0.6531(4) 0.43184(15) 0.2406(2) 0.0298(9) Uani 1 d . . .
H28 H 0.6695 0.4329 0.1829 0.036 Uiso 1 calc . . R
C29 C 0.6683(5) 0.69107(15) 0.2721(2) 0.0286(9) Uani 1 d . . .
C30 C 0.6670(5) 0.32859(19) 0.4297(3) 0.0447(11) Uani 1 d . . .
C31 C 0.7569(5) 0.33366(17) 0.2317(3) 0.0397(10) Uani 1 d . . .
C32 C 0.3598(5) 0.58786(16) 0.0236(2) 0.0300(9) Uani 1 d . . .

loop_
_atom_site_aniso_label
_atom_site_aniso_U_11
_atom_site_aniso_U_22
_atom_site_aniso_U_33
_atom_site_aniso_U_23
_atom_site_aniso_U_13
_atom_site_aniso_U_12
Ni1 0.0389(3) 0.0183(3) 0.0225(3) 0.00106(19) 0.0004(2) -0.0030(2)
N1 0.0380(17) 0.0183(16) 0.0218(16) 0.0011(13) 0.0012(14) 0.0021(13)
N2 0.0399(18) 0.0249(18) 0.0263(18) 0.0013(14) -0.0023(15) 0.0009(15)
O1 0.0442(17) 0.0556(19) 0.0469(18) 0.0233(15) 0.0091(14) 0.0027(14)
O2 0.0404(16) 0.0273(15) 0.065(2) 0.0031(14) 0.0113(15) 0.0000(12)
O3 0.075(2) 0.0263(15) 0.0314(16) 0.0040(13) -0.0103(15) -0.0134(14)
O4 0.0629(18) 0.0218(14) 0.0256(16) 0.0003(11) -0.0095(13) -0.0047(13)
O5 0.074(2) 0.0336(17) 0.0379(18) 0.0022(14) -0.0194(16) -0.0105(15)
O6 0.071(2) 0.0337(17) 0.0406(18) -0.0052(14) -0.0142(15) -0.0093(15)
O7 0.062(2) 0.0449(18) 0.0303(16) -0.0041(13) 0.0038(15) 0.0163(15)
O8 0.122(3) 0.0275(18) 0.080(3) 0.0026(17) 0.034(2) 0.0211(19)
O9 0.086(3) 0.0332(19) 0.073(3) 0.0168(17) 0.018(2) 0.0078(17)
O10 0.080(2) 0.051(2) 0.046(2) 0.0191(16) 0.0115(18) 0.0068(17)
O11 0.0517(17) 0.0262(14) 0.0267(15) 0.0053(11) -0.0002(12) -0.0093(12)
C1 0.037(2) 0.020(2) 0.024(2) -0.0014(15) 0.0016(17) 0.0041(17)
C2 0.037(2) 0.025(2) 0.0200(19) -0.0005(16) 0.0051(16) 0.0012(17)
C3 0.029(2) 0.023(2) 0.025(2) 0.0051(16) 0.0003(16) 0.0006(16)
C4 0.053(3) 0.022(2) 0.032(2) 0.0005(17) 0.0140(19) 0.0091(18)
C5 0.050(2) 0.023(2) 0.026(2) 0.0044(16) 0.0101(19) 0.0049(18)
C6 0.0268(19) 0.0205(19) 0.031(2) 0.0064(16) 0.0082(16) 0.0035(16)
C7 0.040(2) 0.0183(19) 0.034(2) -0.0005(17) 0.0038(18) -0.0013(17)
C8 0.043(2) 0.029(2) 0.023(2) 0.0035(17) 0.0022(18) 0.0004(18)
C9 0.029(2) 0.024(2) 0.030(2) 0.0037(16) 0.0066(17) 0.0018(16)
C10 0.048(2) 0.018(2) 0.034(2) -0.0005(17) 0.0075(19) 0.0062(18)
C11 0.052(3) 0.029(2) 0.023(2) 0.0011(17) 0.0041(18) 0.0047(19)
C12 0.0289(19) 0.023(2) 0.025(2) 0.0044(16) 0.0054(17) 0.0052(16)
C13 0.045(2) 0.022(2) 0.036(2) 0.0035(18) 0.005(2) 0.0005(18)
C14 0.045(2) 0.030(2) 0.028(2) 0.0022(18) -0.0046(19) 0.0019(19)
C15 0.046(2) 0.020(2) 0.040(3) 0.0048(18) -0.003(2) 0.0013(18)
C16 0.040(2) 0.031(2) 0.031(2) 0.0065(18) -0.0052(18) 0.0016(19)
C17 0.032(2) 0.0206(19) 0.023(2) -0.0028(15) 0.0027(17) 0.0026(16)
C18 0.031(2) 0.030(2) 0.026(2) -0.0017(17) -0.0016(17) -0.0001(17)
C19 0.0274(19) 0.022(2) 0.028(2) -0.0025(16) 0.0051(17) -0.0009(16)
C20 0.031(2) 0.021(2) 0.033(2) -0.0061(16) 0.0030(18) -0.0030(16)
C21 0.031(2) 0.025(2) 0.024(2) -0.0025(16) 0.0048(17) -0.0019(16)
C22 0.034(2) 0.023(2) 0.028(2) 0.0008(16) 0.0031(18) 0.0016(17)
C23 0.029(2) 0.025(2) 0.031(2) 0.0000(16) 0.0003(17) -0.0013(17)
C24 0.045(2) 0.027(2) 0.031(2) -0.0040(18) 0.0037(19) -0.0016(18)
C25 0.045(2) 0.034(2) 0.029(2) 0.0015(18) 0.0035(19) -0.0001(19)
C26 0.030(2) 0.029(2) 0.036(2) 0.0050(18) 0.0022(18) -0.0010(17)
C27 0.027(2) 0.023(2) 0.038(2) -0.0023(17) 0.0016(18) 0.0000(16)
C28 0.030(2) 0.029(2) 0.030(2) -0.0038(17) 0.0005(17) 0.0014(17)
C29 0.040(2) 0.022(2) 0.024(2) -0.0018(16) 0.0035(18) -0.0013(17)
C30 0.040(2) 0.040(3) 0.055(3) 0.012(2) 0.006(2) 0.003(2)
C31 0.042(2) 0.030(2) 0.046(3) -0.002(2) -0.003(2) 0.0073(19)
C32 0.033(2) 0.027(2) 0.030(2) -0.0016(18) 0.0027(18) -0.0038(18)

loop_
_atom_type_symbol
_atom_type_description
_atom_type_scat_dispersion_real
_atom_type_scat_dispersion_imag
_atom_type_scat_source
C C 0.0033 0.0016 'International Tables Vol C Tables 4.2.6.8 and 6.1.1.4'
N N 0.0061 0.0033 'International Tables Vol C Tables 4.2.6.8 and 6.1.1.4'
Ni Ni 0.3393 1.1124 'International Tables Vol C Tables 4.2.6.8 and 6.1.1.4'
O O 0.0106 0.0060 'International Tables Vol C Tables 4.2.6.8 and 6.1.1.4'
H H 0.0000 0.0000 'International Tables Vol C Tables 4.2.6.8 and 6.1.1.4'

loop_
_geom_angle_atom_site_label_1
_geom_angle_atom_site_label_2
_geom_angle_atom_site_label_3
_geom_angle
_geom_angle_site_symmetry_1
_geom_angle_site_symmetry_3
N1 Ni1 N2 97.26(12) . 2_756
N1 Ni1 O1 91.28(11) . .
N2 Ni1 O1 93.71(12) 2_756 .
O2 Ni1 N1 92.52(11) . .
O2 Ni1 N2 90.28(11) . 2_756
O2 Ni1 O1 174.11(11) . .
O4 Ni1 N1 84.95(11) . .
O4 Ni1 N2 176.10(12) . 2_756
O4 Ni1 O1 89.45(11) . .
O4 Ni1 O2 86.39(11) . .
O4 Ni1 O11 90.09(10) . .
O11 Ni1 N1 174.75(10) . .
O11 Ni1 N2 87.79(11) . 2_756
O11 Ni1 O1 86.94(10) . .
O11 Ni1 O2 88.88(10) . .
C1 N1 Ni1 124.5(2) . .
C5 N1 Ni1 119.5(2) . .
C5 N1 C1 116.0(3) . .
C14 N2 Ni1 121.1(3) . 2_746
C15 N2 Ni1 123.2(2) . 2_746
C15 N2 C14 115.7(3) . .
Ni1 O1 H1A 129.6 . .
Ni1 O1 H1B 119.5 . .
H1A O1 H1B 110.8 . .
Ni1 O2 H2A 137.8 . .
Ni1 O2 H2B 117.2 . .
H2A O2 H2B 102.2 . .
C29 O4 Ni1 129.8(2) . .
C32 O5 H5 109.5 . .
C31 O8 H8 112(3) . .
C30 O9 H8 112(3) . .
Ni1 O11 H11A 119.9 . .
Ni1 O11 H11B 109.8 . .
H11A O11 H11B 99.4 . .
N1 C1 H1 118.0 . .
N1 C1 C2 124.0(3) . .
C2 C1 H1 118.0 . .
C1 C2 H2 119.8 . .
C1 C2 C3 120.4(3) . .
C3 C2 H2 119.8 . .
C2 C3 C4 115.3(3) . .
C2 C3 C6 122.4(3) . .
C4 C3 C6 122.3(3) . .
C3 C4 H4 119.7 . .
C5 C4 C3 120.5(3) . .
C5 C4 H4 119.7 . .
N1 C5 C4 123.7(3) . .
N1 C5 H5A 118.1 . .
C4 C5 H5A 118.1 . .
C7 C6 C3 120.2(3) . .
C11 C6 C3 122.5(3) . .
C11 C6 C7 117.2(3) . .
C6 C7 H7 119.2 . .
C8 C7 C6 121.6(3) . .
C8 C7 H7 119.2 . .
C7 C8 H8A 119.3 . .
C7 C8 C9 121.4(3) . .
C9 C8 H8A 119.3 . .
C8 C9 C12 121.4(3) . .
C10 C9 C8 116.9(3) . .
C10 C9 C12 121.7(3) . .
C9 C10 H10 119.2 . .
C11 C10 C9 121.6(3) . .
C11 C10 H10 119.2 . .
C6 C11 H11 119.5 . .
C10 C11 C6 121.1(3) . .
C10 C11 H11 119.5 . .
C13 C12 C9 121.4(3) . .
C16 C12 C9 122.5(3) . .
C16 C12 C13 116.0(3) . .
C12 C13 H13 119.9 . .
C14 C13 C12 120.2(3) . .
C14 C13 H13 119.9 . .
N2 C14 C13 123.7(4) . .
N2 C14 H14 118.1 . .
C13 C14 H14 118.1 . .
N2 C15 H15 117.9 . .
N2 C15 C16 124.2(4) . .
C16 C15 H15 117.9 . .
C12 C16 C15 120.1(4) . .
C12 C16 H16 119.9 . .
C15 C16 H16 119.9 . .
C18 C17 C29 118.5(3) . .
C22 C17 C18 118.9(3) . .
C22 C17 C29 122.5(3) . .
C17 C18 H18 119.2 . .
C19 C18 C17 121.7(3) . .
C19 C18 H18 119.2 . .
C18 C19 C23 119.4(3) . .
C20 C19 C18 118.2(3) . .
C20 C19 C23 122.4(3) . .
C19 C20 H20 119.5 . .
C19 C20 C21 121.0(3) . .
C21 C20 H20 119.5 . .
C20 C21 C32 118.2(3) . .
C22 C21 C20 119.6(3) . .
C22 C21 C32 122.2(3) . .
C17 C22 C21 120.6(3) . .
C17 C22 H22 119.7 . .
C21 C22 H22 119.7 . .
C24 C23 C19 120.4(3) . .
C24 C23 C28 116.9(3) . .
C28 C23 C19 122.6(3) . .
C23 C24 H24 119.6 . .
C25 C24 C23 120.8(4) . .
C25 C24 H24 119.6 . .
C24 C25 H25 118.9 . .
C24 C25 C26 122.2(4) . .
C26 C25 H25 118.9 . .
C25 C26 C27 118.4(3) . .
C25 C26 C30 113.4(3) . .
C27 C26 C30 128.2(4) . .
C26 C27 C31 126.5(3) . .
C28 C27 C26 118.2(3) . .
C28 C27 C31 115.2(3) . .
C23 C28 H28 118.3 . .
C27 C28 C23 123.5(3) . .
C27 C28 H28 118.3 . .
O3 C29 O4 125.8(3) . .
O3 C29 C17 118.2(3) . .
O4 C29 C17 116.0(3) . .
O9 C30 C26 120.1(4) . .
O10 C30 O9 120.1(4) . .
O10 C30 C26 119.7(4) . .
O7 C31 O8 120.1(4) . .
O7 C31 C27 119.2(4) . .
O8 C31 C27 120.6(4) . .
O5 C32 C21 112.8(3) . .
O6 C32 O5 122.2(3) . .
O6 C32 C21 125.0(4) . .

loop_
_geom_bond_atom_site_label_1
_geom_bond_atom_site_label_2
_geom_bond_distance
_geom_bond_site_symmetry_2
Ni1 N1 2.098(3) .
Ni1 N2 2.102(3) 2_756
Ni1 O1 2.104(3) .
Ni1 O2 2.083(3) .
Ni1 O4 2.031(2) .
Ni1 O11 2.061(2) .
N1 C1 1.336(4) .
N1 C5 1.333(4) .
N2 Ni1 2.102(3) 2_746
N2 C14 1.340(4) .
N2 C15 1.331(5) .
O1 H1A 0.8024 .
O1 H1B 0.9381 .
O2 H2A 0.9718 .
O2 H2B 0.9407 .
O3 C29 1.245(4) .
O4 C29 1.252(4) .
O5 H5 0.8200 .
O5 C32 1.334(4) .
O6 C32 1.195(4) .
O7 C31 1.236(5) .
O8 H8 1.22(7) .
O8 C31 1.266(5) .
O9 H8 1.19(7) .
O9 C30 1.279(5) .
O10 C30 1.229(5) .
O11 H11A 0.8329 .
O11 H11B 0.9677 .
C1 H1 0.9300 .
C1 C2 1.368(5) .
C2 H2 0.9300 .
C2 C3 1.391(5) .
C3 C4 1.393(5) .
C3 C6 1.478(4) .
C4 H4 0.9300 .
C4 C5 1.372(5) .
C5 H5A 0.9300 .
C6 C7 1.393(5) .
C6 C11 1.388(5) .
C7 H7 0.9300 .
C7 C8 1.368(5) .
C8 H8A 0.9300 .
C8 C9 1.392(5) .
C9 C10 1.392(5) .
C9 C12 1.479(5) .
C10 H10 0.9300 .
C10 C11 1.378(5) .
C11 H11 0.9300 .
C12 C13 1.393(5) .
C12 C16 1.376(5) .
C13 H13 0.9300 .
C13 C14 1.371(5) .
C14 H14 0.9300 .
C15 H15 0.9300 .
C15 C16 1.377(5) .
C16 H16 0.9300 .
C17 C18 1.391(5) .
C17 C22 1.385(5) .
C17 C29 1.503(5) .
C18 H18 0.9300 .
C18 C19 1.390(5) .
C19 C20 1.388(5) .
C19 C23 1.478(5) .
C20 H20 0.9300 .
C20 C21 1.392(5) .
C21 C22 1.386(5) .
C21 C32 1.485(5) .
C22 H22 0.9300 .
C23 C24 1.391(5) .
C23 C28 1.396(5) .
C24 H24 0.9300 .
C24 C25 1.370(5) .
C25 H25 0.9300 .
C25 C26 1.387(5) .
C26 C27 1.411(5) .
C26 C30 1.513(5) .
C27 C28 1.384(5) .
C27 C31 1.513(5) .
C28 H28 0.9300 .

loop_
_geom_hbond_atom_site_label_D
_geom_hbond_atom_site_label_H
_geom_hbond_atom_site_label_A
_geom_hbond_distance_DH
_geom_hbond_distance_HA
_geom_hbond_distance_DA
_geom_hbond_angle_DHA
_geom_hbond_site_symmetry_A
O1 H1A O7 0.80 2.55 3.030(4) 120.2 2_755
O1 H1A O8 0.80 2.37 3.165(4) 170.3 2_755
O1 H1B O10 0.94 1.86 2.770(4) 164.2 3_766
O2 H2A O5 0.97 1.99 2.959(4) 171.3 4_576
O2 H2B O9 0.94 2.60 3.159(4) 118.6 3_666
O2 H2B O10 0.94 1.95 2.889(4) 173.5 3_666
O5 H5 O7 0.82 1.87 2.669(4) 162.9 3_665
O11 H11A O7 0.83 2.17 2.961(4) 157.3 2_755
O11 H11B O3 0.97 1.69 2.568(4) 149.5 .

loop_
_geom_torsion_atom_site_label_1
_geom_torsion_atom_site_label_2
_geom_torsion_atom_site_label_3
_geom_torsion_atom_site_label_4
_geom_torsion
_geom_torsion_site_symmetry_1
_geom_torsion_site_symmetry_2
_geom_torsion_site_symmetry_3
_geom_torsion_site_symmetry_4
Ni1 N1 C1 C2 179.5(3) . . . .
Ni1 N1 C5 C4 -179.9(3) . . . .
Ni1 N2 C14 C13 -178.2(3) 2_746 . . .
Ni1 N2 C15 C16 177.9(3) 2_746 . . .
Ni1 O4 C29 O3 11.2(6) . . . .
Ni1 O4 C29 C17 -170.4(2) . . . .
N1 Ni1 O4 C29 166.3(3) . . . .
N1 C1 C2 C3 0.8(6) . . . .
N2 Ni1 N1 C1 41.8(3) 2_756 . . .
N2 Ni1 N1 C5 -140.2(3) 2_756 . . .
N2 Ni1 O4 C29 41.8(17) 2_756 . . .
N2 C15 C16 C12 0.6(6) . . . .
O1 Ni1 N1 C1 135.7(3) . . . .
O1 Ni1 N1 C5 -46.3(3) . . . .
O1 Ni1 O4 C29 -102.4(3) . . . .
O2 Ni1 N1 C1 -48.8(3) . . . .
O2 Ni1 N1 C5 129.2(3) . . . .
O2 Ni1 O4 C29 73.5(3) . . . .
O4 Ni1 N1 C1 -135.0(3) . . . .
O4 Ni1 N1 C5 43.0(3) . . . .
O11 Ni1 N1 C1 -154.2(10) . . . .
O11 Ni1 N1 C5 23.8(13) . . . .
O11 Ni1 O4 C29 -15.4(3) . . . .
C1 N1 C5 C4 -1.8(6) . . . .
C1 C2 C3 C4 -2.6(5) . . . .
C1 C2 C3 C6 175.4(3) . . . .
C2 C3 C4 C5 2.3(5) . . . .
C2 C3 C6 C7 -32.3(5) . . . .
C2 C3 C6 C11 151.5(4) . . . .
C3 C4 C5 N1 -0.2(6) . . . .
C3 C6 C7 C8 -173.6(3) . . . .
C3 C6 C11 C10 174.3(3) . . . .
C4 C3 C6 C7 145.5(4) . . . .
C4 C3 C6 C11 -30.6(5) . . . .
C5 N1 C1 C2 1.4(5) . . . .
C6 C3 C4 C5 -175.7(3) . . . .
C6 C7 C8 C9 -0.8(6) . . . .
C7 C6 C11 C10 -2.0(5) . . . .
C7 C8 C9 C10 -1.8(5) . . . .
C7 C8 C9 C12 177.3(3) . . . .
C8 C9 C10 C11 2.6(5) . . . .
C8 C9 C12 C13 -25.5(5) . . . .
C8 C9 C12 C16 155.5(4) . . . .
C9 C10 C11 C6 -0.7(6) . . . .
C9 C12 C13 C14 -179.2(3) . . . .
C9 C12 C16 C15 178.9(3) . . . .
C10 C9 C12 C13 153.6(4) . . . .
C10 C9 C12 C16 -25.3(5) . . . .
C11 C6 C7 C8 2.7(5) . . . .
C12 C9 C10 C11 -176.6(3) . . . .
C12 C13 C14 N2 -0.1(6) . . . .
C13 C12 C16 C15 -0.1(5) . . . .
C14 N2 C15 C16 -0.8(6) . . . .
C15 N2 C14 C13 0.6(5) . . . .
C16 C12 C13 C14 -0.2(5) . . . .
C17 C18 C19 C20 -0.7(5) . . . .
C17 C18 C19 C23 179.7(3) . . . .
C18 C17 C22 C21 -1.3(5) . . . .
C18 C17 C29 O3 174.5(3) . . . .
C18 C17 C29 O4 -4.1(5) . . . .
C18 C19 C20 C21 -1.0(5) . . . .
C18 C19 C23 C24 37.6(5) . . . .
C18 C19 C23 C28 -139.4(4) . . . .
C19 C20 C21 C22 1.5(5) . . . .
C19 C20 C21 C32 -178.3(3) . . . .
C19 C23 C24 C25 -179.8(3) . . . .
C19 C23 C28 C27 179.2(3) . . . .
C20 C19 C23 C24 -141.9(4) . . . .
C20 C19 C23 C28 41.1(5) . . . .
C20 C21 C22 C17 -0.3(5) . . . .
C20 C21 C32 O5 -174.6(3) . . . .
C20 C21 C32 O6 6.3(5) . . . .
C22 C17 C18 C19 1.8(5) . . . .
C22 C17 C29 O3 -3.3(5) . . . .
C22 C17 C29 O4 178.1(3) . . . .
C22 C21 C32 O5 5.6(5) . . . .
C22 C21 C32 O6 -173.5(4) . . . .
C23 C19 C20 C21 178.6(3) . . . .
C23 C24 C25 C26 0.2(6) . . . .
C24 C23 C28 C27 2.1(5) . . . .
C24 C25 C26 C27 2.8(6) . . . .
C24 C25 C26 C30 -174.8(4) . . . .
C25 C26 C27 C28 -3.2(5) . . . .
C25 C26 C27 C31 172.7(4) . . . .
C25 C26 C30 O9 163.1(4) . . . .
C25 C26 C30 O10 -12.9(6) . . . .
C26 C27 C28 C23 0.8(5) . . . .
C26 C27 C31 O7 -158.8(4) . . . .
C26 C27 C31 O8 19.5(6) . . . .
C27 C26 C30 O9 -14.3(6) . . . .
C27 C26 C30 O10 169.8(4) . . . .
C28 C23 C24 C25 -2.6(5) . . . .
C28 C27 C31 O7 17.1(5) . . . .
C28 C27 C31 O8 -164.5(4) . . . .
C29 C17 C18 C19 -176.0(3) . . . .
C29 C17 C22 C21 176.5(3) . . . .
C30 C26 C27 C28 174.0(4) . . . .
C30 C26 C27 C31 -10.1(6) . . . .
C31 C27 C28 C23 -175.5(3) . . . .
C32 C21 C22 C17 179.5(3) . . . .
